data_4337500
loop_
_publ_author_name
'Poudeu, Pierre F. P.'
'Djieutedjeu, Honore'
'Ranmohotti, Kulugammana G. S.'
'Makongo, Julien P. A. M.'
'Takas, Nathan'

_publ_section_title
;
 Geometrical spin frustration and ferromagnetic ordering in
 (MnxPb2-x)Pb2Sb4Se10.
;
_journal_issue 1
_journal_name_full 'Inorganic chemistry'
_journal_page_first 209
_journal_page_last 220
_journal_paper_doi 10.1021/ic402128c
_journal_volume 53
_journal_year 2014
_chemical_formula_sum 'Mn3.71 Pb12.29 Sb16 Se40'
_chemical_formula_weight 7862.68
_chemical_name_systematic
; 
Manganese Lead Antimony Selenide (0.93/3.07/4/10)
;
_space_group_IT_number 62
_symmetry_cell_setting orthorhombic
_symmetry_space_group_name_Hall '-P 2ac 2n'
_symmetry_space_group_name_H-M 'P n m a'
_atom_sites_solution_primary direct
_atom_sites_solution_secondary difmap
_audit_creation_method 'manual editing of SHELXL-97 cif-file'
_cell_angle_alpha 90.00
_cell_angle_beta 90.00
_cell_angle_gamma 90.00
_cell_formula_units_Z 1
_cell_length_a 24.385(5)
_cell_length_b 4.1142(8)
_cell_length_c 19.605(4)
_cell_measurement_temperature 100(2)
_cell_measurement_theta_max 29.13
_cell_measurement_theta_min 3.23
_cell_volume 1966.9(7)
_computing_cell_refinement 'CELL (STOE & Cie GmbH, Darmstadt, 2000)'
_computing_data_collection 'EXPOSE (STOE & Cie GmbH, Darmstadt, 2000)'
_computing_data_reduction 'INTEGRATE (STOE & Cie GmbH, Darmstadt, 2000)'
_computing_molecular_graphics 'Diamond (Brandenburg, 1995)'
_computing_structure_refinement 'SHELXL-97 (Sheldrick, 2008)'
_computing_structure_solution 'SHELXS-97 (Sheldrick, 2008)'
_diffrn_ambient_temperature 100(2)
_diffrn_measured_fraction_theta_full 0.99
_diffrn_measured_fraction_theta_max 0.99
_diffrn_measurement_device_type 'IPDS-2T Stoe'
_diffrn_measurement_method 'fixed phi and incremental omega oscillation 0.8 degree, 2 min exposure time'
_diffrn_radiation_monochromator graphite
_diffrn_radiation_source 'fine-focus sealed tube'
_diffrn_radiation_type MoK\a
_diffrn_radiation_wavelength 0.71073
_diffrn_reflns_av_R_equivalents 0.0548
_diffrn_reflns_av_sigmaI/netI 0.0213
_diffrn_reflns_limit_h_max 33
_diffrn_reflns_limit_h_min -33
_diffrn_reflns_limit_k_max 5
_diffrn_reflns_limit_k_min -5
_diffrn_reflns_limit_l_max 26
_diffrn_reflns_limit_l_min -26
_diffrn_reflns_number 47853
_diffrn_reflns_theta_full 29.13
_diffrn_reflns_theta_max 29.13
_diffrn_reflns_theta_min 3.23
_exptl_absorpt_coefficient_mu 50.742
_exptl_absorpt_correction_T_max 0.2635
_exptl_absorpt_correction_T_min 0.0247
_exptl_absorpt_correction_type numerical
_exptl_absorpt_process_details
; 
crystal description from video camera using FACEIT 
(STOE & Cie GmbH, Darmstadt, 2003) and optimized with X-SHAPE 
(STOE & Cie GmbH, Darmstadt, 2003) 
using set of equivalent reflections 
;
_exptl_crystal_colour Black
_exptl_crystal_density_diffrn 6.638
_exptl_crystal_density_meas ?
_exptl_crystal_density_method 'not measured'
_exptl_crystal_description Needle
_exptl_crystal_F_000 3277
_exptl_crystal_size_max 0.26
_exptl_crystal_size_mid 0.04
_exptl_crystal_size_min 0.03
_refine_diff_density_max 2.612
_refine_diff_density_min -2.271
_refine_diff_density_rms 0.510
_refine_ls_extinction_coef 0.000058(16)
_refine_ls_extinction_expression Fc^*^=kFc[1+0.001xFc^2^\l^3^/sin(2\q)]^-1/4^
_refine_ls_extinction_method SHELXL
_refine_ls_goodness_of_fit_ref 1.811
_refine_ls_matrix_type full
_refine_ls_number_parameters 112
_refine_ls_number_reflns 2988
_refine_ls_number_restraints 0
_refine_ls_restrained_S_all 1.811
_refine_ls_R_factor_all 0.0373
_refine_ls_R_factor_gt 0.0373
_refine_ls_shift/su_max 0.000
_refine_ls_shift/su_mean 0.000
_refine_ls_structure_factor_coef Fsqd
_refine_ls_weighting_details 'calc w=1/[\s^2^(Fo^2^)+(0.0001P)^2^+332.0640P] where P=(Fo^2^+2Fc^2^)/3'
_refine_ls_weighting_scheme calc
_refine_ls_wR_factor_gt 0.1109
_refine_ls_wR_factor_ref 0.1109
_reflns_number_gt 2428
_reflns_number_total 2988
_reflns_threshold_expression >2sigma(I)
_cod_data_source_file ic402128c_si_001.cif
_cod_data_source_block Mn3.71Pb12.29Sb16Se40-100K
_cod_depositor_comments
;
The following automatic conversions were performed:

'_symmetry_cell_setting' value 'Orthorhombic' changed to
'orthorhombic' according to
/usr/data/users/saulius/automatic-downloads/current/ACS/lib/dictionaries/cif_core.dic
dictionary named 'cif_core.dic' version 2.4.2 from
2011-04-26.

'_exptl_absorpt_correction_type' value 'Numerical'
changed to 'numerical' according to
/usr/data/users/saulius/automatic-downloads/current/ACS/lib/dictionaries/cif_core.dic
dictionary named 'cif_core.dic' version 2.4.2 from 2011-04-26.

Automatic conversion script
Id: cif_fix_values 2281 2013-09-26 08:29:07Z andrius 

The following automatic conversions were performed:

'_exptl_crystal_density_meas' value 'not measured' was changed to '?'
- the value is perceived as not measured.

Automatic conversion script
Id: cif_fix_values 3008 2015-01-20 13:52:24Z robertas 
;
_cod_original_sg_symbol_H-M Pnma
_cod_database_code 4337500

loop_
_symmetry_equiv_pos_as_xyz
'x, y, z'
'-x+1/2, -y, z+1/2'
'-x, y+1/2, -z'
'x+1/2, -y+1/2, -z+1/2'
'-x, -y, -z'
'x-1/2, y, -z-1/2'
'x, -y-1/2, z'
'-x-1/2, y-1/2, z-1/2'

loop_
_atom_site_label
_atom_site_type_symbol
_atom_site_fract_x
_atom_site_fract_y
_atom_site_fract_z
_atom_site_U_iso_or_equiv
_atom_site_adp_type
_atom_site_occupancy
_atom_site_symmetry_multiplicity
_atom_site_calc_flag
_atom_site_refinement_flags
Pb1 Pb 0.37294(12) 0.2500 0.29838(12) 0.0151(6) Uani 1 2 d S
Pb2 Pb 0.20261(12) 0.2500 0.39301(14) 0.0158(6) Uani 1 2 d S
Pb3 Pb 0.54233(12) 0.2500 0.22423(14) 0.0107(10) Uani 0.79(2) 2 d SP
Mn1 Mn 0.54233(12) 0.2500 0.22423(14) 0.0107(10) Uani 0.21(2) 2 d SP
Sb1 Sb 0.19255(18) 0.7500 0.5941(2) 0.0120(9) Uani 1 2 d S
Sb2 Sb 0.51027(17) 0.7500 0.4082(2) 0.0088(9) Uani 1 2 d S
Sb3 Sb 0.3416(2) 0.7500 0.4849(2) 0.0149(10) Uani 1 2 d S
Sb4 Sb 0.32651(17) 0.2500 0.6892(2) 0.0091(8) Uani 1 2 d S
Pb4 Pb 0.0613(3) 0.2500 0.5361(3) 0.017(2) Uani 0.283(19) 2 d SP
Mn2 Mn 0.0613(3) 0.2500 0.5361(3) 0.017(2) Uani 0.717(19) 2 d SP
Se1 Se 0.2939(3) 0.7500 0.3644(3) 0.0101(12) Uani 1 2 d S
Se2 Se 0.4162(3) 0.2500 0.4398(3) 0.0159(14) Uani 1 2 d S
Se3 Se 0.1347(3) 0.7500 0.4803(3) 0.0123(13) Uani 1 2 d S
Se4 Se 0.2677(3) 0.2500 0.5320(3) 0.0133(14) Uani 1 2 d S
Se5 Se 0.2616(2) 0.7500 0.7305(3) 0.0138(13) Uani 1 2 d S
Se6 Se 0.4628(3) 0.7500 0.2840(3) 0.0124(13) Uani 1 2 d S
Se7 Se 0.6252(3) 0.7500 0.1913(3) 0.0124(13) Uani 1 2 d S
Se8 Se 0.1331(3) 0.2500 0.6533(3) 0.0182(15) Uani 1 2 d S
Se9 Se 0.5845(3) 0.2500 0.3725(3) 0.0134(13) Uani 1 2 d S
Se10 Se 0.5012(3) 0.2500 0.0826(3) 0.0183(15) Uani 1 2 d S

loop_
_atom_site_aniso_label
_atom_site_aniso_U_11
_atom_site_aniso_U_22
_atom_site_aniso_U_33
_atom_site_aniso_U_23
_atom_site_aniso_U_13
_atom_site_aniso_U_12
Pb1 0.0182(13) 0.0127(12) 0.0144(12) 0.000 -0.0002(10) 0.000
Pb2 0.0143(13) 0.0121(12) 0.0211(12) 0.000 0.0000(11) 0.000
Pb3 0.0093(15) 0.0087(15) 0.0141(16) 0.000 0.0006(12) 0.000
Mn1 0.0093(15) 0.0087(15) 0.0141(16) 0.000 0.0006(12) 0.000
Sb1 0.011(2) 0.011(2) 0.015(2) 0.000 -0.0030(16) 0.000
Sb2 0.015(2) 0.0013(16) 0.0103(19) 0.000 -0.0024(15) 0.000
Sb3 0.022(2) 0.009(2) 0.014(2) 0.000 -0.0050(17) 0.000
Sb4 0.0081(18) 0.0050(18) 0.0143(18) 0.000 -0.0003(15) 0.000
Pb4 0.019(3) 0.012(3) 0.021(3) 0.000 0.004(2) 0.000
Mn2 0.019(3) 0.012(3) 0.021(3) 0.000 0.004(2) 0.000
Se1 0.011(3) 0.008(3) 0.011(3) 0.000 0.003(3) 0.000
Se2 0.019(3) 0.014(3) 0.015(3) 0.000 -0.002(3) 0.000
Se3 0.012(3) 0.013(3) 0.012(3) 0.000 0.000(2) 0.000
Se4 0.008(3) 0.019(4) 0.012(3) 0.000 -0.001(2) 0.000
Se5 0.008(3) 0.019(3) 0.014(3) 0.000 -0.002(2) 0.000
Se6 0.012(3) 0.011(3) 0.015(3) 0.000 -0.002(2) 0.000
Se7 0.013(3) 0.012(3) 0.012(3) 0.000 0.000(2) 0.000
Se8 0.019(4) 0.021(4) 0.014(3) 0.000 0.003(3) 0.000
Se9 0.012(3) 0.018(3) 0.010(3) 0.000 -0.003(3) 0.000
Se10 0.022(4) 0.015(3) 0.018(3) 0.000 -0.002(3) 0.000

loop_
_atom_type_symbol
_atom_type_description
_atom_type_scat_dispersion_real
_atom_type_scat_dispersion_imag
_atom_type_scat_source
Mn Mn 0.3368 0.7283 'International Tables Vol C Tables 4.2.6.8 and 6.1.1.4'
Se Se -0.0929 2.2259 'International Tables Vol C Tables 4.2.6.8 and 6.1.1.4'
Sb Sb -0.5866 1.5461 'International Tables Vol C Tables 4.2.6.8 and 6.1.1.4'
Pb Pb -3.3944 10.1111 'International Tables Vol C Tables 4.2.6.8 and 6.1.1.4'

loop_
_geom_angle_atom_site_label_1
_geom_angle_atom_site_label_2
_geom_angle_atom_site_label_3
_geom_angle
_geom_angle_site_symmetry_1
_geom_angle_site_symmetry_3
Se2 Pb1 Se6 80.17(17) . .
Se2 Pb1 Se6 80.17(17) . 1_545
Se6 Pb1 Se6 85.92(18) . 1_545
Se2 Pb1 Se1 80.28(17) . .
Se6 Pb1 Se1 92.20(13) . .
Se6 Pb1 Se1 160.40(18) 1_545 .
Se2 Pb1 Se1 80.28(17) . 1_545
Se6 Pb1 Se1 160.40(18) . 1_545
Se6 Pb1 Se1 92.20(13) 1_545 1_545
Se1 Pb1 Se1 83.07(18) . 1_545
Se2 Pb1 Se8 140.49(11) . 2_554
Se6 Pb1 Se8 110.71(17) . 2_554
Se6 Pb1 Se8 63.61(15) 1_545 2_554
Se1 Pb1 Se8 134.4(2) . 2_554
Se1 Pb1 Se8 85.61(14) 1_545 2_554
Se2 Pb1 Se8 140.49(11) . 2_564
Se6 Pb1 Se8 63.61(15) . 2_564
Se6 Pb1 Se8 110.71(17) 1_545 2_564
Se1 Pb1 Se8 85.61(14) . 2_564
Se1 Pb1 Se8 134.4(2) 1_545 2_564
Se8 Pb1 Se8 71.69(12) 2_554 2_564
Se2 Pb1 Se5 132.92(19) . 2_564
Se6 Pb1 Se5 129.60(11) . 2_564
Se6 Pb1 Se5 129.60(11) 1_545 2_564
Se1 Pb1 Se5 65.22(15) . 2_564
Se1 Pb1 Se5 65.22(15) 1_545 2_564
Se8 Pb1 Se5 69.94(15) 2_554 2_564
Se8 Pb1 Se5 69.94(15) 2_564 2_564
Se1 Pb2 Se1 83.75(18) 1_545 .
Se1 Pb2 Se3 156.24(18) 1_545 .
Se1 Pb2 Se3 92.43(13) . .
Se1 Pb2 Se3 92.43(13) 1_545 1_545
Se1 Pb2 Se3 156.24(18) . 1_545
Se3 Pb2 Se3 81.66(16) . 1_545
Se1 Pb2 Se4 78.11(15) 1_545 .
Se1 Pb2 Se4 78.11(15) . .
Se3 Pb2 Se4 78.16(16) . .
Se3 Pb2 Se4 78.16(16) 1_545 .
Se1 Pb2 Se7 84.49(15) 1_545 6_546
Se1 Pb2 Se7 138.62(19) . 6_546
Se3 Pb2 Se7 112.69(17) . 6_546
Se3 Pb2 Se7 63.69(14) 1_545 6_546
Se4 Pb2 Se7 137.15(10) . 6_546
Se1 Pb2 Se7 138.62(19) 1_545 6_556
Se1 Pb2 Se7 84.49(15) . 6_556
Se3 Pb2 Se7 63.69(14) . 6_556
Se3 Pb2 Se7 112.69(17) 1_545 6_556
Se4 Pb2 Se7 137.15(10) . 6_556
Se7 Pb2 Se7 78.69(16) 6_546 6_556
Se1 Pb2 Se5 68.51(14) 1_545 2_564
Se1 Pb2 Se5 68.51(14) . 2_564
Se3 Pb2 Se5 131.57(11) . 2_564
Se3 Pb2 Se5 131.57(11) 1_545 2_564
Se4 Pb2 Se5 134.47(19) . 2_564
Se7 Pb2 Se5 70.25(15) 6_546 2_564
Se7 Pb2 Se5 70.25(15) 6_556 2_564
Se10 Pb3 Se7 91.55(19) . 1_545
Se10 Pb3 Se7 91.55(19) . .
Se7 Pb3 Se7 88.2(2) 1_545 .
Se10 Pb3 Se6 98.32(18) . 1_545
Se7 Pb3 Se6 92.81(13) 1_545 1_545
Se7 Pb3 Se6 170.04(19) . 1_545
Se10 Pb3 Se6 98.32(18) . .
Se7 Pb3 Se6 170.04(19) 1_545 .
Se7 Pb3 Se6 92.82(13) . .
Se6 Pb3 Se6 84.47(17) 1_545 .
Se10 Pb3 Se9 179.6(2) . .
Se7 Pb3 Se9 88.71(16) 1_545 .
Se7 Pb3 Se9 88.71(16) . .
Se6 Pb3 Se9 81.41(16) 1_545 .
Se6 Pb3 Se9 81.41(16) . .
Se3 Sb1 Se8 94.3(2) . .
Se3 Sb1 Se8 94.28(19) . 1_565
Se8 Sb1 Se8 95.9(2) . 1_565
Se3 Sb1 Se4 89.02(18) . 1_565
Se8 Sb1 Se4 174.0(2) . 1_565
Se8 Sb1 Se4 88.89(14) 1_565 1_565
Se3 Sb1 Se4 89.02(18) . .
Se8 Sb1 Se4 88.89(14) . .
Se8 Sb1 Se4 174.0(2) 1_565 .
Se4 Sb1 Se4 86.2(2) 1_565 .
Se3 Sb1 Se5 179.9(2) . .
Se8 Sb1 Se5 85.66(19) . .
Se8 Sb1 Se5 85.66(19) 1_565 .
Se4 Sb1 Se5 91.04(18) 1_565 .
Se4 Sb1 Se5 91.04(18) . .
Se3 Sb1 Mn2 47.74(14) . 1_565
Se8 Sb1 Mn2 94.76(19) . 1_565
Se8 Sb1 Mn2 46.66(16) 1_565 1_565
Se4 Sb1 Mn2 91.18(13) 1_565 1_565
Se4 Sb1 Mn2 136.74(18) . 1_565
Se5 Sb1 Mn2 132.20(14) . 1_565
Se3 Sb1 Pb4 47.74(14) . 1_565
Se8 Sb1 Pb4 94.76(19) . 1_565
Se8 Sb1 Pb4 46.66(16) 1_565 1_565
Se4 Sb1 Pb4 91.18(13) 1_565 1_565
Se4 Sb1 Pb4 136.74(18) . 1_565
Se5 Sb1 Pb4 132.20(14) . 1_565
Mn2 Sb1 Pb4 0.00(11) 1_565 1_565
Se6 Sb2 Se9 92.92(19) . .
Se6 Sb2 Se9 92.92(19) . 1_565
Se9 Sb2 Se9 93.3(2) . 1_565
Se6 Sb2 Se2 82.22(19) . 1_565
Se9 Sb2 Se2 172.8(2) . 1_565
Se9 Sb2 Se2 92.28(14) 1_565 1_565
Se6 Sb2 Se2 82.22(19) . .
Se9 Sb2 Se2 92.28(14) . .
Se9 Sb2 Se2 172.8(2) 1_565 .
Se2 Sb2 Se2 81.8(2) 1_565 .
Se6 Sb2 Se2 174.4(2) . 5_666
Se9 Sb2 Se2 83.24(18) . 5_666
Se9 Sb2 Se2 83.24(18) 1_565 5_666
Se2 Sb2 Se2 101.98(17) 1_565 5_666
Se2 Sb2 Se2 101.98(17) . 5_666
Se1 Sb3 Se2 90.2(2) . .
Se1 Sb3 Se2 90.2(2) . 1_565
Se2 Sb3 Se2 91.0(2) . 1_565
Se1 Sb3 Se4 90.6(2) . .
Se2 Sb3 Se4 89.07(13) . .
Se2 Sb3 Se4 179.1(3) 1_565 .
Se1 Sb3 Se4 90.64(19) . 1_565
Se2 Sb3 Se4 179.1(3) . 1_565
Se2 Sb3 Se4 89.07(13) 1_565 1_565
Se4 Sb3 Se4 90.9(2) . 1_565
Se1 Sb3 Se9 173.4(3) . 5_666
Se2 Sb3 Se9 85.16(19) . 5_666
Se2 Sb3 Se9 85.16(19) 1_565 5_666
Se4 Sb3 Se9 93.96(18) . 5_666
Se4 Sb3 Se9 93.96(18) 1_565 5_666
Se7 Sb4 Se5 89.72(19) 5_666 .
Se7 Sb4 Se5 89.72(19) 5_666 1_545
Se5 Sb4 Se5 98.3(2) . 1_545
Se7 Sb4 Se9 91.9(2) 5_666 5_666
Se5 Sb4 Se9 91.19(13) . 5_666
Se5 Sb4 Se9 170.36(17) 1_545 5_666
Se7 Sb4 Se9 91.9(2) 5_666 5_656
Se5 Sb4 Se9 170.36(17) . 5_656
Se5 Sb4 Se9 91.19(13) 1_545 5_656
Se9 Sb4 Se9 79.26(18) 5_666 5_656
Se7 Sb4 Se4 178.3(3) 5_666 .
Se5 Sb4 Se4 91.40(18) . .
Se5 Sb4 Se4 91.40(18) 1_545 .
Se9 Sb4 Se4 86.77(16) 5_666 .
Se9 Sb4 Se4 86.77(16) 5_656 .
Se10 Pb4 Se10 98.3(3) 2 2_565
Se10 Pb4 Se10 89.1(2) 2 6_556
Se10 Pb4 Se10 89.1(2) 2_565 6_556
Se10 Pb4 Se8 94.2(2) 2 .
Se10 Pb4 Se8 94.2(2) 2_565 .
Se10 Pb4 Se8 174.9(3) 6_556 .
Se10 Pb4 Se3 175.2(2) 2 .
Se10 Pb4 Se3 86.39(15) 2_565 .
Se10 Pb4 Se3 90.5(2) 6_556 .
Se8 Pb4 Se3 85.8(2) . .
Se10 Pb4 Se3 86.39(15) 2 1_545
Se10 Pb4 Se3 175.2(2) 2_565 1_545
Se10 Pb4 Se3 90.5(2) 6_556 1_545
Se8 Pb4 Se3 85.8(2) . 1_545
Se3 Pb4 Se3 88.9(2) . 1_545
Se10 Pb4 Pb4 44.91(18) 2 5_556
Se10 Pb4 Pb4 95.2(3) 2_565 5_556
Se10 Pb4 Pb4 44.22(16) 6_556 5_556
Se8 Pb4 Pb4 139.0(2) . 5_556
Se3 Pb4 Pb4 134.5(3) . 5_556
Se3 Pb4 Pb4 87.85(15) 1_545 5_556
Se10 Pb4 Mn2 44.91(18) 2 5_556
Se10 Pb4 Mn2 95.2(3) 2_565 5_556
Se10 Pb4 Mn2 44.22(16) 6_556 5_556
Se8 Pb4 Mn2 139.0(2) . 5_556
Se3 Pb4 Mn2 134.5(3) . 5_556
Se3 Pb4 Mn2 87.85(15) 1_545 5_556
Pb4 Pb4 Mn2 0.00(12) 5_556 5_556
Sb3 Se1 Pb2 98.97(19) . 1_565
Sb3 Se1 Pb2 98.97(19) . .
Pb2 Se1 Pb2 83.75(18) 1_565 .
Sb3 Se1 Pb1 95.7(2) . 1_565
Pb2 Se1 Pb1 94.71(7) 1_565 1_565
Pb2 Se1 Pb1 165.3(2) . 1_565
Sb3 Se1 Pb1 95.7(2) . .
Pb2 Se1 Pb1 165.3(2) 1_565 .
Pb2 Se1 Pb1 94.71(7) . .
Pb1 Se1 Pb1 83.07(18) 1_565 .
Sb3 Se1 Se5 145.12(8) . 2_564
Pb2 Se1 Se5 104.1(2) 1_565 2_564
Pb2 Se1 Se5 58.66(12) . 2_564
Pb1 Se1 Se5 108.0(2) 1_565 2_564
Pb1 Se1 Se5 63.27(13) . 2_564
Sb3 Se1 Se5 145.12(8) . 2_574
Pb2 Se1 Se5 58.66(12) 1_565 2_574
Pb2 Se1 Se5 104.1(2) . 2_574
Pb1 Se1 Se5 63.27(13) 1_565 2_574
Pb1 Se1 Se5 108.0(2) . 2_574
Se5 Se1 Se5 69.73(17) 2_564 2_574
Sb3 Se1 Se2 47.49(14) . .
Pb2 Se1 Se2 146.4(2) 1_565 .
Pb2 Se1 Se2 97.52(11) . .
Pb1 Se1 Se2 91.85(19) 1_565 .
Pb1 Se1 Se2 48.34(13) . .
Se5 Se1 Se2 105.16(12) 2_564 .
Se5 Se1 Se2 149.6(2) 2_574 .
Sb3 Se2 Sb3 91.0(2) . 1_545
Sb3 Se2 Pb1 93.5(2) . .
Sb3 Se2 Pb1 93.5(2) 1_545 .
Sb3 Se2 Sb2 170.9(3) . 1_545
Sb3 Se2 Sb2 93.09(10) 1_545 1_545
Pb1 Se2 Sb2 94.34(18) . 1_545
Sb3 Se2 Sb2 93.09(10) . .
Sb3 Se2 Sb2 170.9(3) 1_545 .
Pb1 Se2 Sb2 94.34(18) . .
Sb2 Se2 Sb2 81.8(2) 1_545 .
Sb3 Se2 Sb2 93.61(18) . 5_666
Sb3 Se2 Sb2 93.61(18) 1_545 5_666
Pb1 Se2 Sb2 169.8(3) . 5_666
Sb2 Se2 Sb2 78.02(17) 1_545 5_666
Sb2 Se2 Sb2 78.02(17) . 5_666
Sb3 Se2 Se6 92.75(12) . .
Sb3 Se2 Se6 144.0(2) 1_545 .
Pb1 Se2 Se6 50.50(13) . .
Sb2 Se2 Se6 88.76(19) 1_545 .
Sb2 Se2 Se6 43.91(14) . .
Sb2 Se2 Se6 121.83(19) 5_666 .
Sb3 Se2 Se6 144.0(2) . 1_545
Sb3 Se2 Se6 92.75(12) 1_545 1_545
Pb1 Se2 Se6 50.50(13) . 1_545
Sb2 Se2 Se6 43.91(14) 1_545 1_545
Sb2 Se2 Se6 88.76(19) . 1_545
Sb2 Se2 Se6 121.83(19) 5_666 1_545
Se6 Se2 Se6 64.51(15) . 1_545
Sb1 Se3 Mn2 90.6(2) . 1_565
Sb1 Se3 Pb4 90.6(2) . 1_565
Mn2 Se3 Pb4 0.0(3) 1_565 1_565
Sb1 Se3 Pb4 90.6(2) . .
Mn2 Se3 Pb4 88.9(2) 1_565 .
Pb4 Se3 Pb4 88.9(2) 1_565 .
Sb1 Se3 Pb2 100.30(19) . 1_565
Mn2 Se3 Pb2 93.75(10) 1_565 1_565
Pb4 Se3 Pb2 93.75(10) 1_565 1_565
Pb4 Se3 Pb2 168.8(3) . 1_565
Sb1 Se3 Pb2 100.30(19) . .
Mn2 Se3 Pb2 168.8(3) 1_565 .
Pb4 Se3 Pb2 168.8(3) 1_565 .
Pb4 Se3 Pb2 93.75(10) . .
Pb2 Se3 Pb2 81.66(16) 1_565 .
Sb1 Se3 Se7 151.7(3) . 6_556
Mn2 Se3 Se7 109.3(2) 1_565 6_556
Pb4 Se3 Se7 109.3(2) 1_565 6_556
Pb4 Se3 Se7 109.3(2) . 6_556
Pb2 Se3 Se7 59.58(13) 1_565 6_556
Pb2 Se3 Se7 59.58(13) . 6_556
Sb3 Se4 Sb3 90.9(2) 1_545 .
Sb3 Se4 Sb1 174.8(3) 1_545 .
Sb3 Se4 Sb1 91.29(9) . .
Sb3 Se4 Sb1 91.29(9) 1_545 1_545
Sb3 Se4 Sb1 174.8(3) . 1_545
Sb1 Se4 Sb1 86.1(2) . 1_545
Sb3 Se4 Pb2 92.15(17) 1_545 .
Sb3 Se4 Pb2 92.15(17) . .
Sb1 Se4 Pb2 92.49(18) . .
Sb1 Se4 Pb2 92.49(18) 1_545 .
Sb3 Se4 Sb4 91.54(18) 1_545 .
Sb3 Se4 Sb4 91.54(18) . .
Sb1 Se4 Sb4 83.68(16) . .
Sb1 Se4 Sb4 83.68(16) 1_545 .
Pb2 Se4 Sb4 174.7(2) . .
Sb3 Se4 Se1 42.07(14) 1_545 1_545
Sb3 Se4 Se1 90.23(18) . 1_545
Sb1 Se4 Se1 142.6(2) . 1_545
Sb1 Se4 Se1 94.56(12) 1_545 1_545
Pb2 Se4 Se1 50.14(13) . 1_545
Sb4 Se4 Se1 133.61(17) . 1_545
Sb3 Se4 Se1 90.23(18) 1_545 .
Sb3 Se4 Se1 42.07(14) . .
Sb1 Se4 Se1 94.56(12) . .
Sb1 Se4 Se1 142.6(2) 1_545 .
Pb2 Se4 Se1 50.14(13) . .
Sb4 Se4 Se1 133.61(17) . .
Se1 Se4 Se1 63.15(14) 1_545 .
Sb4 Se5 Sb4 98.3(2) 1_565 .
Sb4 Se5 Sb1 93.33(18) 1_565 .
Sb4 Se5 Sb1 93.33(18) . .
Sb4 Se5 Pb2 97.67(18) 1_565 2_565
Sb4 Se5 Pb2 97.67(18) . 2_565
Sb1 Se5 Pb2 163.1(2) . 2_565
Sb4 Se5 Pb1 130.65(12) 1_565 2_565
Sb4 Se5 Pb1 130.65(12) . 2_565
Sb1 Se5 Pb1 79.88(16) . 2_565
Pb2 Se5 Pb1 83.24(15) 2_565 2_565
Sb4 Se5 Se1 90.21(12) 1_565 2_575
Sb4 Se5 Se1 150.3(2) . 2_575
Sb1 Se5 Se1 114.64(19) . 2_575
Pb2 Se5 Se1 52.83(13) 2_565 2_575
Pb1 Se5 Se1 51.51(13) 2_565 2_575
Sb4 Se5 Se1 150.3(2) 1_565 2_565
Sb4 Se5 Se1 90.21(12) . 2_565
Sb1 Se5 Se1 114.64(19) . 2_565
Pb2 Se5 Se1 52.83(13) 2_565 2_565
Pb1 Se5 Se1 51.51(13) 2_565 2_565
Se1 Se5 Se1 69.73(17) 2_575 2_565
Sb4 Se5 Se7 44.08(14) 1_565 5_676
Sb4 Se5 Se7 96.2(2) . 5_676
Sb1 Se5 Se7 137.25(16) . 5_676
Pb2 Se5 Se7 54.15(13) 2_565 5_676
Pb1 Se5 Se7 121.73(17) 2_565 5_676
Se1 Se5 Se7 70.52(17) 2_575 5_676
Se1 Se5 Se7 106.9(2) 2_565 5_676
Sb2 Se6 Pb1 103.12(17) . .
Sb2 Se6 Pb1 103.12(17) . 1_565
Pb1 Se6 Pb1 85.92(18) . 1_565
Sb2 Se6 Pb3 94.22(18) . .
Pb1 Se6 Pb3 92.17(6) . .
Pb1 Se6 Pb3 162.5(2) 1_565 .
Sb2 Se6 Mn1 94.22(18) . 1_565
Pb1 Se6 Mn1 162.5(2) . 1_565
Pb1 Se6 Mn1 92.17(6) 1_565 1_565
Pb3 Se6 Mn1 84.47(17) . 1_565
Sb2 Se6 Pb3 94.22(18) . 1_565
Pb1 Se6 Pb3 162.5(2) . 1_565
Pb1 Se6 Pb3 92.17(6) 1_565 1_565
Pb3 Se6 Pb3 84.47(17) . 1_565
Mn1 Se6 Pb3 0.00(12) 1_565 1_565
Sb2 Se6 Se8 163.0(3) . 2_564
Pb1 Se6 Se8 65.15(14) . 2_564
Pb1 Se6 Se8 65.15(14) 1_565 2_564
Pb3 Se6 Se8 98.32(17) . 2_564
Mn1 Se6 Se8 98.32(17) 1_565 2_564
Pb3 Se6 Se8 98.32(17) 1_565 2_564
Sb4 Se7 Mn1 96.44(17) 5_666 1_565
Sb4 Se7 Pb3 96.44(17) 5_666 1_565
Mn1 Se7 Pb3 0.00(13) 1_565 1_565
Sb4 Se7 Pb3 96.44(17) 5_666 .
Mn1 Se7 Pb3 88.2(2) 1_565 .
Pb3 Se7 Pb3 88.2(2) 1_565 .
Sb4 Se7 Pb2 101.2(2) 5_666 6_666
Mn1 Se7 Pb2 93.88(7) 1_565 6_666
Pb3 Se7 Pb2 93.88(7) 1_565 6_666
Pb3 Se7 Pb2 161.9(2) . 6_666
Sb4 Se7 Pb2 101.2(2) 5_666 6_656
Mn1 Se7 Pb2 161.9(2) 1_565 6_656
Pb3 Se7 Pb2 161.9(2) 1_565 6_656
Pb3 Se7 Pb2 93.88(7) . 6_656
Pb2 Se7 Pb2 78.69(16) 6_666 6_656
Sb4 Se7 Se3 149.4(3) 5_666 6_656
Mn1 Se7 Se3 105.34(18) 1_565 6_656
Pb3 Se7 Se3 105.34(18) 1_565 6_656
Pb3 Se7 Se3 105.35(18) . 6_656
Pb2 Se7 Se3 56.74(13) 6_666 6_656
Pb2 Se7 Se3 56.74(13) 6_656 6_656
Sb1 Se8 Sb1 95.9(2) 1_545 .
Sb1 Se8 Pb4 89.07(19) 1_545 .
Sb1 Se8 Pb4 89.07(19) . .
Sb1 Se8 Se6 131.45(12) 1_545 2_565
Sb1 Se8 Se6 131.45(12) . 2_565
Pb4 Se8 Se6 100.3(3) . 2_565
Sb1 Se8 Pb1 142.7(3) 1_545 2_565
Sb1 Se8 Pb1 85.77(11) . 2_565
Pb4 Se8 Pb1 128.21(19) . 2_565
Se6 Se8 Pb1 51.24(12) 2_565 2_565
Sb1 Se8 Pb1 85.77(11) 1_545 2
Sb1 Se8 Pb1 142.7(3) . 2
Pb4 Se8 Pb1 128.21(19) . 2
Se6 Se8 Pb1 51.24(12) 2_565 2
Pb1 Se8 Pb1 71.69(12) 2_565 2
Sb1 Se8 Se3 41.57(14) 1_545 1_545
Sb1 Se8 Se3 91.23(18) . 1_545
Pb4 Se8 Se3 47.61(14) . 1_545
Se6 Se8 Se3 129.7(2) 2_565 1_545
Pb1 Se8 Se3 175.01(15) 2_565 1_545
Pb1 Se8 Se3 112.89(6) 2 1_545
Sb2 Se9 Sb2 93.3(2) . 1_545
Sb2 Se9 Pb3 91.15(18) . .
Sb2 Se9 Pb3 91.15(18) 1_545 .
Sb2 Se9 Sb4 93.42(9) . 5_666
Sb2 Se9 Sb4 170.9(2) 1_545 5_666
Pb3 Se9 Sb4 82.57(16) . 5_666
Sb2 Se9 Sb4 170.9(2) . 5_656
Sb2 Se9 Sb4 93.42(9) 1_545 5_656
Pb3 Se9 Sb4 82.57(16) . 5_656
Sb4 Se9 Sb4 79.26(18) 5_666 5_656
Sb2 Se9 Sb3 97.96(18) . 5_666
Sb2 Se9 Sb3 97.96(18) 1_545 5_666
Pb3 Se9 Sb3 166.7(3) . 5_666
Sb4 Se9 Sb3 87.19(18) 5_666 5_666
Sb4 Se9 Sb3 87.19(18) 5_656 5_666
Sb2 Se9 Se6 90.4(2) . 1_545
Sb2 Se9 Se6 42.25(14) 1_545 1_545
Pb3 Se9 Se6 49.04(12) . 1_545
Sb4 Se9 Se6 131.5(2) 5_666 1_545
Sb4 Se9 Se6 90.47(13) 5_656 1_545
Sb3 Se9 Se6 139.95(16) 5_666 1_545
Mn2 Se10 Pb4 0.0(3) 2_554 2_554
Mn2 Se10 Mn2 98.3(3) 2_554 2_564
Pb4 Se10 Mn2 98.3(3) 2_554 2_564
Mn2 Se10 Pb4 98.3(3) 2_554 2_564
Pb4 Se10 Pb4 98.3(3) 2_554 2_564
Mn2 Se10 Pb4 0.0(3) 2_564 2_564
Mn2 Se10 Mn2 90.9(2) 2_554 6_656
Pb4 Se10 Mn2 90.9(2) 2_554 6_656
Mn2 Se10 Mn2 90.9(2) 2_564 6_656
Pb4 Se10 Mn2 90.9(2) 2_564 6_656
Mn2 Se10 Pb4 90.9(2) 2_554 6_656
Pb4 Se10 Pb4 90.9(2) 2_554 6_656
Mn2 Se10 Pb4 90.9(2) 2_564 6_656
Pb4 Se10 Pb4 90.9(2) 2_564 6_656
Mn2 Se10 Pb4 0.0(3) 6_656 6_656
Mn2 Se10 Pb3 120.4(2) 2_554 .
Pb4 Se10 Pb3 120.4(2) 2_554 .
Mn2 Se10 Pb3 120.4(2) 2_564 .
Pb4 Se10 Pb3 120.4(2) 2_564 .
Mn2 Se10 Pb3 128.0(3) 6_656 .
Pb4 Se10 Pb3 128.0(3) 6_656 .

loop_
_geom_bond_atom_site_label_1
_geom_bond_atom_site_label_2
_geom_bond_distance
_geom_bond_site_symmetry_2
Pb1 Se2 2.967(7) .
Pb1 Se6 3.019(5) .
Pb1 Se6 3.019(5) 1_545
Pb1 Se1 3.102(5) .
Pb1 Se1 3.102(5) 1_545
Pb1 Se8 3.513(5) 2_554
Pb1 Se8 3.513(5) 2_564
Pb1 Se5 3.540(7) 2_564
Pb2 Se1 3.082(5) 1_545
Pb2 Se1 3.082(5) .
Pb2 Se3 3.146(5) .
Pb2 Se3 3.146(5) 1_545
Pb2 Se4 3.153(7) .
Pb2 Se7 3.245(6) 6_546
Pb2 Se7 3.245(6) 6_556
Pb2 Se5 3.303(7) 2_564
Pb3 Se10 2.951(7) .
Pb3 Se7 2.955(5) 1_545
Pb3 Se7 2.955(5) .
Pb3 Se6 3.060(5) 1_545
Pb3 Se6 3.060(5) .
Pb3 Se9 3.084(7) .
Sb1 Se3 2.640(7) .
Sb1 Se8 2.771(5) .
Sb1 Se8 2.771(5) 1_565
Sb1 Se4 3.012(6) 1_565
Sb1 Se4 3.012(6) .
Sb1 Se5 3.160(8) .
Sb1 Mn2 3.970(7) 1_565
Sb1 Pb4 3.970(7) 1_565
Sb2 Se6 2.698(8) .
Sb2 Se9 2.828(6) .
Sb2 Se9 2.829(6) 1_565
Sb2 Se2 3.142(7) 1_565
Sb2 Se2 3.142(7) .
Sb2 Se2 3.477(8) 5_666
Sb3 Se1 2.633(8) .
Sb3 Se2 2.885(6) .
Sb3 Se2 2.885(6) 1_565
Sb3 Se4 2.887(6) .
Sb3 Se4 2.887(6) 1_565
Sb3 Se9 3.327(7) 5_666
Sb4 Se7 2.621(8) 5_666
Sb4 Se5 2.719(5) .
Sb4 Se5 2.719(5) 1_545
Sb4 Se9 3.225(6) 5_666
Sb4 Se9 3.225(6) 5_656
Sb4 Se4 3.400(8) .
Pb4 Se10 2.719(6) 2
Pb4 Se10 2.719(6) 2_565
Pb4 Se10 2.752(10) 6_556
Pb4 Se8 2.888(9) .
Pb4 Se3 2.938(6) .
Pb4 Se3 2.938(6) 1_545
Pb4 Pb4 3.897(11) 5_556
Pb4 Mn2 3.897(11) 5_556
Se1 Pb2 3.082(5) 1_565
Se1 Pb1 3.102(5) 1_565
Se1 Se5 3.599(8) 2_564
Se1 Se5 3.599(8) 2_574
Se1 Se2 3.914(8) .
Se2 Sb3 2.885(6) 1_545
Se2 Sb2 3.142(7) 1_545
Se2 Sb2 3.477(8) 5_666
Se2 Se6 3.854(8) .
Se2 Se6 3.854(8) 1_545
Se3 Mn2 2.938(6) 1_565
Se3 Pb4 2.938(6) 1_565
Se3 Pb2 3.146(5) 1_565
Se3 Se7 3.373(8) 6_556
Se4 Sb3 2.887(6) 1_545
Se4 Sb1 3.012(6) 1_545
Se4 Se1 3.929(8) 1_545
Se5 Sb4 2.719(5) 1_565
Se5 Pb2 3.303(7) 2_565
Se5 Pb1 3.540(7) 2_565
Se5 Se1 3.599(8) 2_575
Se5 Se1 3.599(8) 2_565
Se5 Se7 3.767(8) 5_676
Se6 Pb1 3.019(5) 1_565
Se6 Mn1 3.060(5) 1_565
Se6 Pb3 3.060(5) 1_565
Se6 Se8 3.468(9) 2_564
Se7 Sb4 2.621(8) 5_666
Se7 Mn1 2.955(5) 1_565
Se7 Pb3 2.955(5) 1_565
Se7 Pb2 3.245(6) 6_666
Se7 Pb2 3.245(6) 6_656
Se7 Se3 3.373(8) 6_656
Se8 Sb1 2.771(5) 1_545
Se8 Se6 3.468(9) 2_565
Se8 Pb1 3.513(5) 2_565
Se8 Pb1 3.513(5) 2
Se8 Se3 3.968(7) 1_545
Se9 Sb2 2.829(6) 1_545
Se9 Sb4 3.225(6) 5_666
Se9 Sb4 3.225(6) 5_656
Se9 Sb3 3.327(7) 5_666
Se10 Mn2 2.719(6) 2_554
Se10 Pb4 2.719(6) 2_554
Se10 Mn2 2.719(6) 2_564
Se10 Pb4 2.719(6) 2_564
Se10 Mn2 2.752(10) 6_656
Se10 Pb4 2.752(10) 6_656
